data_4350773
loop_
_publ_author_name
'Bassey, Euan N.'
'Paddison, Joseph A. M.'
'Keyzer, Evan N.'
'Lee, Jeongjae'
'Manuel, Pascal'
'da Silva, Ivan'
'Dutton, Si\^an E.'
'Grey, Clare P.'
'Cliffe, Matthew J.'

_publ_section_title
;
 Strengthening the Magnetic Interactions in Pseudobinary First-Row
 Transition Metal Thiocyanates, M(NCS)2
;
_journal_coden_ASTM INOCAJ
_journal_issue 16
_journal_name_full 'Inorganic Chemistry'
_journal_page_first 11627
_journal_page_last 11639
_journal_paper_doi 10.1021/acs.inorgchem.0c01478
_journal_volume 59
_journal_year 2020
_chemical_formula_moiety '(Fe 2+), (N1 C1 S1-)2'
_chemical_formula_structural '(Fe 2+), (N1 C1 S1-)2'
_chemical_formula_sum 'C2 Fe N2 S2'
_chemical_formula_weight 172.001
_chemical_name_common 'iron(II) thiocyanate'
_chemical_name_systematic
;
catena[bis(mu2-thiocyanato-N,S)iron(II)]
;
_chemical_properties_physical Moisture-sensitive
_space_group_IT_number 12
_space_group_name_Hall '-C 2y'
_space_group_name_H-M_alt 'C 1 2/m 1'
_symmetry_cell_setting monoclinic
_symmetry_Int_Tables_number 12
_symmetry_space_group_name_H-M 'C 1 2/m 1'
_cell_angle_alpha 90
_cell_angle_beta 105.038(7)
_cell_angle_gamma 90
_cell_formula_units_Z 2
_cell_length_a 10.630(16)
_cell_length_b 3.742(6)
_cell_length_c 6.168(10)
_cell_measurement_temperature 10
_cell_volume 236.9(6)
_diffrn_ambient_temperature 10
_diffrn_source 'ISIS WISH'
_exptl_crystal_colour orange
_exptl_crystal_description powder
_exptl_crystal_preparation 'Magnetic properties'
_exptl_crystal_recrystallization_method 'Re-crystallisation from solvent: water'
_pd_instr_location 'ISIS Pulsed Neutron and Muon Source, WISH'
_pd_proc_ls_background_function 'Chebychev polynomial'
_pd_proc_ls_profile_function 'Voigt function'
_pd_proc_ls_prof_R_factor 1.934
_pd_proc_ls_prof_wR_expected 1.005
_pd_proc_ls_prof_wR_factor 2.986
_refine_ls_extinction_method none
_refine_ls_goodness_of_fit_all 2.970
_refine_ls_hydrogen_treatment N/A
_refine_ls_matrix_type full
_refine_ls_number_constraints 0
_refine_ls_number_parameters 98
_refine_ls_number_restraints 0
_refine_ls_shift/su_max <0.001
_refine_ls_weighting_scheme sigma
_cod_data_source_file FeNCS2_final_20200530.cif
_cod_data_source_block FeNCS2
_cod_original_cell_volume 237.0(6)
_cod_original_formula_sum 'Fe1 N2 C2 S2'
_cod_database_code 4350773

loop_
_space_group_symop_operation_xyz
'x, y, z'
'-x, -y, -z'
'-x, y, -z'
'x, -y, z'
'x+1/2, y+1/2, z'
'-x+1/2, -y+1/2, -z'
'-x+1/2, y+1/2, -z'
'x+1/2, -y+1/2, z'

loop_
_atom_site_label
_atom_site_fract_x
_atom_site_fract_y
_atom_site_fract_z
_atom_site_occupancy
_atom_site_adp_type
_atom_site_B_iso_or_equiv
Fe 0.000000 0.000000 0.000000 1.0 Biso 0.353(14)
C1 -0.24139(14) 0.000000 0.2220(2) 1.0 Biso 0.353(14)
N1 -0.14037(13) 0.000000 0.17658(18) 1.0 Biso 0.353(14)
S1 -0.3897(3) 0.000000 0.2668(4) 1.0 Biso 0.353(14)

loop_
_audit_author_name
_audit_author_address
'Euan Bassey'
;University of Cambridge
United Kingdom
;
